data_1573179
loop_
_publ_author_name
'L\"uckert, Paula L.'
'Gilmer, Jannik'
'Virovets, Alexander'
'Lerner, Hans-Wolfram'
'Wagner, Matthias'

_publ_section_title
;
 Donor-free 9,10-dihydro-9,10-dialuminaanthracenes
;
_journal_name_full 'Chemical Science'
_journal_paper_doi 10.1039/D4SC06940D
_journal_year 2024
_chemical_formula_moiety 'C12 H8 Al4 Br8'
_chemical_formula_sum 'C12 H8 Al4 Br8'
_chemical_formula_weight 899.38
_space_group_crystal_system triclinic
_space_group_IT_number 2
_space_group_name_Hall '-P 1'
_space_group_name_H-M_alt 'P -1'
_atom_sites_solution_hydrogens geom
_atom_sites_solution_primary direct
_atom_sites_solution_secondary difmap
_audit_creation_method SHELXL-2019/3
_audit_update_record
;
2024-09-22 deposited with the CCDC.	2024-11-18 downloaded from the CCDC.
;
_cell_angle_alpha 80.500(4)
_cell_angle_beta 80.878(4)
_cell_angle_gamma 65.121(5)
_cell_formula_units_Z 2
_cell_length_a 8.5249(4)
_cell_length_b 10.0840(6)
_cell_length_c 15.0220(7)
_cell_measurement_reflns_used 6698
_cell_measurement_temperature 173(2)
_cell_measurement_theta_max 25.9110
_cell_measurement_theta_min 3.8070
_cell_volume 1149.72(11)
_computing_cell_refinement 'CrysAlisPro 1.171.42.43a (Rigaku OD, 2022)'
_computing_data_collection 'X-Area (Stoe & Cie, 2001)'
_computing_data_reduction 'CrysAlisPro 1.171.42.43a (Rigaku OD, 2022)'
_computing_publication_material 'IUCr PublCIF online service'
_computing_structure_refinement 'SHELXL-2019/2 (Sheldrick, 2019)'
_computing_structure_solution 'SHELXS (Sheldrick, 2008)'
_diffrn_ambient_temperature 173(2)
_diffrn_detector 'image plate'
_diffrn_detector_area_resol_mean 6.67
_diffrn_detector_type 'STOE image plate (34 cm diameter)'
_diffrn_measured_fraction_theta_full 0.997
_diffrn_measured_fraction_theta_max 0.997
_diffrn_measurement_device '2-circle goniometer'
_diffrn_measurement_device_type 'STOE IPDS II two-circle-diffractometer'
_diffrn_measurement_method \w
_diffrn_radiation_monochromator mirror
_diffrn_radiation_type MoK\a
_diffrn_radiation_wavelength 0.71073
_diffrn_reflns_av_R_equivalents 0.1061
_diffrn_reflns_av_unetI/netI 0.0767
_diffrn_reflns_Laue_measured_fraction_full 0.997
_diffrn_reflns_Laue_measured_fraction_max 0.997
_diffrn_reflns_limit_h_max 10
_diffrn_reflns_limit_h_min -10
_diffrn_reflns_limit_k_max 12
_diffrn_reflns_limit_k_min -12
_diffrn_reflns_limit_l_max 18
_diffrn_reflns_limit_l_min -18
_diffrn_reflns_number 16804
_diffrn_reflns_point_group_measured_fraction_full 0.997
_diffrn_reflns_point_group_measured_fraction_max 0.997
_diffrn_reflns_theta_full 25.242
_diffrn_reflns_theta_max 26.019
_diffrn_reflns_theta_min 3.471
_diffrn_source 'Genix 3D I\mS microfocus X-ray source'
_exptl_absorpt_coefficient_mu 14.101
_exptl_absorpt_correction_T_max 0.05141
_exptl_absorpt_correction_T_min 0.03151
_exptl_absorpt_correction_type multi-scan
_exptl_absorpt_process_details
;
CrysAlisPro 1.171.42.43a (Rigaku Oxford Diffraction, 2022)
Spherical absorption correction
using equivalent radius and absorption coefficient.
Empirical absorption correction using spherical harmonics,
implemented in SCALE3 ABSPACK scaling algorithm.
;
_exptl_crystal_colour colourless
_exptl_crystal_density_diffrn 2.598
_exptl_crystal_description block
_exptl_crystal_F_000 824
_exptl_crystal_size_max 0.260
_exptl_crystal_size_mid 0.230
_exptl_crystal_size_min 0.230
_refine_diff_density_max 1.644
_refine_diff_density_min -1.575
_refine_diff_density_rms 0.279
_refine_ls_extinction_coef 0.0051(6)
_refine_ls_extinction_expression Fc^*^=kFc[1+0.001xFc^2^\l^3^/sin(2\q)]^-1/4^
_refine_ls_extinction_method 'SHELXL-2019/2 (Sheldrick 2019)'
_refine_ls_goodness_of_fit_ref 1.092
_refine_ls_hydrogen_treatment constr
_refine_ls_matrix_type full
_refine_ls_number_parameters 218
_refine_ls_number_reflns 4533
_refine_ls_number_restraints 0
_refine_ls_restrained_S_all 1.092
_refine_ls_R_factor_all 0.0644
_refine_ls_R_factor_gt 0.0590
_refine_ls_shift/su_max 0.000
_refine_ls_shift/su_mean 0.000
_refine_ls_structure_factor_coef Fsqd
_refine_ls_weighting_details 'w=1/[\s^2^(Fo^2^)+(0.0834P)^2^] where P=(Fo^2^+2Fc^2^)/3'
_refine_ls_weighting_scheme calc
_refine_ls_wR_factor_gt 0.1503
_refine_ls_wR_factor_ref 0.1552
_reflns_Friedel_coverage 0.000
_reflns_number_gt 4003
_reflns_number_total 4533
_reflns_threshold_expression 'I > 2\s(I)'
_cod_data_source_file d4sc06940d3.cif
_cod_data_source_block alpha-2AlBr32_wa3234_av
_cod_database_code 1573179
_shelx_shelxl_version_number 2019/3
_shelx_space_group_comment
;
The symmetry employed for this shelxl refinement is uniquely defined
by the following loop, which should always be used as a source of
symmetry information in preference to the above space-group names.
They are only intended as comments.
;
_shelx_estimated_absorpt_t_min 0.121
_shelx_estimated_absorpt_t_max 0.140

loop_
_space_group_symop_operation_xyz
'x, y, z'
'-x, -y, -z'

loop_
_atom_site_label
_atom_site_type_symbol
_atom_site_fract_x
_atom_site_fract_y
_atom_site_fract_z
_atom_site_U_iso_or_equiv
_atom_site_adp_type
_atom_site_occupancy
_atom_site_site_symmetry_order
_atom_site_calc_flag
_atom_site_refinement_flags_posn
_atom_site_refinement_flags_adp
_atom_site_refinement_flags_occupancy
_atom_site_disorder_assembly
_atom_site_disorder_group
Al1 Al -0.0119(3) 0.9013(2) 0.41838(14) 0.0189(4) Uani 1 1 d . . . . .
Al2 Al 0.2406(3) 0.7246(2) 0.56790(15) 0.0195(4) Uani 1 1 d . . . . .
Br1 Br -0.01485(11) 0.74151(8) 0.33155(5) 0.0290(2) Uani 1 1 d . . . . .
Br2 Br -0.08325(10) 1.12704(7) 0.31062(5) 0.0242(2) Uani 1 1 d . . . . .
Br3 Br 0.52171(10) 0.61483(8) 0.59844(6) 0.0295(2) Uani 1 1 d . . . . .
Br4 Br 0.10572(10) 0.57410(8) 0.56885(5) 0.0278(2) Uani 1 1 d . . . . .
C1 C 0.2239(9) 0.8747(7) 0.4560(5) 0.0181(14) Uani 1 1 d . . . . .
C2 C 0.1971(9) 1.0142(7) 0.4841(5) 0.0180(14) Uani 1 1 d . . . . .
C3 C 0.3025(9) 1.0842(8) 0.4386(5) 0.0240(15) Uani 1 1 d . . . . .
H3 H 0.288499 1.174922 0.456444 0.029 Uiso 1 1 calc R U . . .
C4 C 0.4263(11) 1.0252(9) 0.3685(6) 0.0317(18) Uani 1 1 d . . . . .
H4 H 0.494761 1.076622 0.339094 0.038 Uiso 1 1 calc R U . . .
C5 C 0.4532(10) 0.8928(9) 0.3401(6) 0.0287(17) Uani 1 1 d . . . . .
H5 H 0.538367 0.854375 0.291267 0.034 Uiso 1 1 calc R U . . .
C6 C 0.3547(9) 0.8173(8) 0.3835(5) 0.0190(14) Uani 1 1 d . . . . .
H6 H 0.374337 0.725559 0.364850 0.023 Uiso 1 1 calc R U . . .
Al1A Al 0.6219(3) 0.5176(2) 0.07274(15) 0.0185(4) Uani 1 1 d . . . . .
Al2A Al 0.6770(3) 0.1823(2) 0.00855(15) 0.0194(5) Uani 1 1 d . . . . .
Br1A Br 0.72779(10) 0.57893(9) 0.18062(6) 0.0320(2) Uani 1 1 d . . . . .
Br2A Br 0.86745(9) 0.30274(8) 0.01532(6) 0.0250(2) Uani 1 1 d . . . . .
Br3A Br 0.72393(11) 0.11389(10) -0.13241(6) 0.0337(2) Uani 1 1 d . . . . .
Br4A Br 0.74120(11) -0.00974(9) 0.11865(6) 0.0371(3) Uani 1 1 d . . . . .
C1A C 0.5605(9) 0.6613(7) -0.0441(5) 0.0213(15) Uani 1 1 d . . . . .
C2A C 0.5501(8) 0.5700(7) -0.1048(5) 0.0192(14) Uani 1 1 d . . . . .
C3A C 0.6658(10) 0.5445(9) -0.1834(5) 0.0262(16) Uani 1 1 d . . . . .
H3A H 0.661613 0.483317 -0.223961 0.031 Uiso 1 1 calc R U . . .
C4A C 0.7872(11) 0.6068(10) -0.2037(6) 0.0353(19) Uani 1 1 d . . . . .
H4A H 0.862858 0.588994 -0.258229 0.042 Uiso 1 1 calc R U . . .
C5A C 0.7986(10) 0.6929(10) -0.1462(6) 0.0322(18) Uani 1 1 d . . . . .
H5A H 0.883013 0.733519 -0.160715 0.039 Uiso 1 1 calc R U . . .
C6A C 0.6879(9) 0.7221(8) -0.0665(5) 0.0244(16) Uani 1 1 d . . . . .
H6A H 0.696919 0.782404 -0.026998 0.029 Uiso 1 1 calc R U . . .

loop_
_atom_site_aniso_label
_atom_site_aniso_U_11
_atom_site_aniso_U_22
_atom_site_aniso_U_33
_atom_site_aniso_U_23
_atom_site_aniso_U_13
_atom_site_aniso_U_12
Al1 0.0217(11) 0.0151(9) 0.0215(11) -0.0055(8) -0.0006(8) -0.0084(8)
Al2 0.0216(11) 0.0138(9) 0.0244(11) -0.0019(8) -0.0033(8) -0.0083(8)
Br1 0.0426(5) 0.0214(4) 0.0294(4) -0.0076(3) -0.0047(3) -0.0170(3)
Br2 0.0347(4) 0.0163(3) 0.0196(4) -0.0020(3) -0.0017(3) -0.0086(3)
Br3 0.0244(4) 0.0252(4) 0.0396(5) -0.0024(3) -0.0117(3) -0.0083(3)
Br4 0.0344(4) 0.0244(4) 0.0329(4) -0.0056(3) -0.0010(3) -0.0198(3)
C1 0.020(3) 0.013(3) 0.022(4) 0.000(3) -0.004(3) -0.007(2)
C2 0.016(3) 0.014(3) 0.025(4) -0.003(3) -0.003(3) -0.006(2)
C3 0.022(4) 0.023(4) 0.032(4) -0.003(3) -0.004(3) -0.014(3)
C4 0.030(4) 0.040(5) 0.035(4) -0.003(4) 0.002(3) -0.025(4)
C5 0.023(4) 0.029(4) 0.035(4) -0.007(3) 0.004(3) -0.013(3)
C6 0.021(3) 0.017(3) 0.020(3) -0.005(3) -0.003(3) -0.008(3)
Al1A 0.0169(10) 0.0160(10) 0.0244(11) -0.0049(9) -0.0052(8) -0.0064(8)
Al2A 0.0181(10) 0.0140(10) 0.0254(11) -0.0045(9) -0.0047(8) -0.0041(8)
Br1A 0.0315(5) 0.0300(4) 0.0384(5) -0.0113(4) -0.0159(4) -0.0091(3)
Br2A 0.0139(4) 0.0199(4) 0.0414(5) -0.0101(3) -0.0054(3) -0.0037(3)
Br3A 0.0319(5) 0.0384(5) 0.0302(5) -0.0160(4) -0.0015(3) -0.0099(3)
Br4A 0.0393(5) 0.0253(4) 0.0401(5) 0.0070(4) -0.0108(4) -0.0082(3)
C1A 0.017(3) 0.018(3) 0.031(4) -0.006(3) -0.002(3) -0.007(3)
C2A 0.013(3) 0.013(3) 0.027(4) -0.001(3) -0.004(3) 0.000(2)
C3A 0.023(4) 0.029(4) 0.022(4) -0.004(3) -0.001(3) -0.007(3)
C4A 0.033(5) 0.048(5) 0.026(4) 0.000(4) -0.003(4) -0.019(4)
C5A 0.021(4) 0.045(5) 0.032(4) 0.000(4) -0.003(3) -0.017(3)
C6A 0.021(4) 0.021(4) 0.035(4) 0.000(3) -0.009(3) -0.011(3)

loop_
_atom_type_symbol
_atom_type_description
_atom_type_scat_dispersion_real
_atom_type_scat_dispersion_imag
_atom_type_scat_source
C C 0.0033 0.0016 'International Tables Vol C Tables 4.2.6.8 and 6.1.1.4'
H H 0.0000 0.0000 'International Tables Vol C Tables 4.2.6.8 and 6.1.1.4'
Al Al 0.0645 0.0514 'International Tables Vol C Tables 4.2.6.8 and 6.1.1.4'
Br Br -0.2901 2.4595 'International Tables Vol C Tables 4.2.6.8 and 6.1.1.4'

loop_
_geom_angle_atom_site_label_1
_geom_angle_atom_site_label_2
_geom_angle_atom_site_label_3
_geom_angle
_geom_angle_site_symmetry_1
_geom_angle_site_symmetry_3
_geom_angle_publ_flag
C2 Al1 C1 109.0(3) 2_576 . ?
C2 Al1 Br1 123.3(2) 2_576 . ?
C1 Al1 Br1 118.6(2) . . ?
C2 Al1 Br2 97.2(2) 2_576 . ?
C1 Al1 Br2 101.73(19) . . ?
Br1 Al1 Br2 101.23(9) . . ?
C1 Al2 Br4 116.6(2) . . ?
C1 Al2 Br3 107.9(2) . . ?
Br4 Al2 Br3 116.26(9) . . ?
C1 Al2 Br2 104.1(2) . 2_576 ?
Br4 Al2 Br2 104.49(8) . 2_576 ?
Br3 Al2 Br2 106.23(9) . 2_576 ?
Al2 Br2 Al1 90.51(7) 2_576 . ?
C6 C1 C2 118.6(6) . . ?
C6 C1 Al2 113.3(5) . . ?
C2 C1 Al2 109.4(5) . . ?
C6 C1 Al1 108.0(5) . . ?
C2 C1 Al1 106.3(5) . . ?
Al2 C1 Al1 99.2(3) . . ?
C3 C2 C1 117.6(6) . . ?
C3 C2 Al1 123.1(5) . 2_576 ?
C1 C2 Al1 119.3(5) . 2_576 ?
C4 C3 C2 121.8(7) . . ?
C4 C3 H3 119.1 . . ?
C2 C3 H3 119.1 . . ?
C3 C4 C5 121.6(7) . . ?
C3 C4 H4 119.2 . . ?
C5 C4 H4 119.2 . . ?
C6 C5 C4 119.2(7) . . ?
C6 C5 H5 120.4 . . ?
C4 C5 H5 120.4 . . ?
C5 C6 C1 121.2(6) . . ?
C5 C6 H6 119.4 . . ?
C1 C6 H6 119.4 . . ?
C2A Al1A C1A 108.9(3) 2_665 . ?
C2A Al1A Br1A 121.2(2) 2_665 . ?
C1A Al1A Br1A 117.9(2) . . ?
C2A Al1A Br2A 98.3(2) 2_665 . ?
C1A Al1A Br2A 102.0(2) . . ?
Br1A Al1A Br2A 104.40(8) . . ?
C1A Al2A Br3A 116.9(2) 2_665 . ?
C1A Al2A Br4A 108.9(2) 2_665 . ?
Br3A Al2A Br4A 113.32(9) . . ?
C1A Al2A Br2A 102.1(2) 2_665 . ?
Br3A Al2A Br2A 107.49(9) . . ?
Br4A Al2A Br2A 107.01(9) . . ?
Al2A Br2A Al1A 91.24(7) . . ?
C6A C1A C2A 118.8(7) . . ?
C6A C1A Al2A 111.2(5) . 2_665 ?
C2A C1A Al2A 111.5(5) . 2_665 ?
C6A C1A Al1A 107.9(5) . . ?
C2A C1A Al1A 101.9(5) . . ?
Al2A C1A Al1A 104.0(3) 2_665 . ?
C3A C2A C1A 118.2(6) . . ?
C3A C2A Al1A 122.8(6) . 2_665 ?
C1A C2A Al1A 119.0(5) . 2_665 ?
C4A C3A C2A 121.5(7) . . ?
C4A C3A H3A 119.3 . . ?
C2A C3A H3A 119.3 . . ?
C5A C4A C3A 120.7(8) . . ?
C5A C4A H4A 119.7 . . ?
C3A C4A H4A 119.7 . . ?
C4A C5A C6A 120.7(7) . . ?
C4A C5A H5A 119.6 . . ?
C6A C5A H5A 119.6 . . ?
C5A C6A C1A 120.0(7) . . ?
C5A C6A H6A 120.0 . . ?
C1A C6A H6A 120.0 . . ?

loop_
_geom_bond_atom_site_label_1
_geom_bond_atom_site_label_2
_geom_bond_distance
_geom_bond_site_symmetry_2
_geom_bond_publ_flag
Al1 C2 1.978(7) 2_576 ?
Al1 C1 2.071(7) . ?
Al1 Br1 2.245(2) . ?
Al1 Br2 2.470(2) . ?
Al2 C1 2.048(7) . ?
Al2 Br4 2.254(2) . ?
Al2 Br3 2.265(2) . ?
Al2 Br2 2.409(2) 2_576 ?
C1 C6 1.430(9) . ?
C1 C2 1.450(9) . ?
C2 C3 1.397(9) . ?
C3 C4 1.379(11) . ?
C3 H3 0.9500 . ?
C4 C5 1.384(11) . ?
C4 H4 0.9500 . ?
C5 C6 1.383(10) . ?
C5 H5 0.9500 . ?
C6 H6 0.9500 . ?
Al1A C2A 1.972(7) 2_665 ?
Al1A C1A 2.066(8) . ?
Al1A Br1A 2.256(2) . ?
Al1A Br2A 2.460(2) . ?
Al2A C1A 2.030(7) 2_665 ?
Al2A Br3A 2.258(2) . ?
Al2A Br4A 2.263(2) . ?
Al2A Br2A 2.424(2) . ?
C1A C6A 1.429(9) . ?
C1A C2A 1.435(10) . ?
C2A C3A 1.396(10) . ?
C3A C4A 1.394(11) . ?
C3A H3A 0.9500 . ?
C4A C5A 1.361(12) . ?
C4A H4A 0.9500 . ?
C5A C6A 1.391(11) . ?
C5A H5A 0.9500 . ?
C6A H6A 0.9500 . ?

loop_
_geom_torsion_atom_site_label_1
_geom_torsion_atom_site_label_2
_geom_torsion_atom_site_label_3
_geom_torsion_atom_site_label_4
_geom_torsion
_geom_torsion_site_symmetry_1
_geom_torsion_site_symmetry_2
_geom_torsion_site_symmetry_3
_geom_torsion_site_symmetry_4
_geom_torsion_publ_flag
C6 C1 C2 C3 -0.4(10) . . . . ?
Al2 C1 C2 C3 131.6(6) . . . . ?
Al1 C1 C2 C3 -122.1(6) . . . . ?
C6 C1 C2 Al1 178.1(5) . . . 2_576 ?
Al2 C1 C2 Al1 -49.9(6) . . . 2_576 ?
Al1 C1 C2 Al1 56.4(6) . . . 2_576 ?
C1 C2 C3 C4 0.9(11) . . . . ?
Al1 C2 C3 C4 -177.5(6) 2_576 . . . ?
C2 C3 C4 C5 -0.4(13) . . . . ?
C3 C4 C5 C6 -0.6(13) . . . . ?
C4 C5 C6 C1 1.1(12) . . . . ?
C2 C1 C6 C5 -0.6(10) . . . . ?
Al2 C1 C6 C5 -130.9(7) . . . . ?
Al1 C1 C6 C5 120.3(7) . . . . ?
C6A C1A C2A C3A 0.0(10) . . . . ?
Al2A C1A C2A C3A 131.4(6) 2_665 . . . ?
Al1A C1A C2A C3A -118.2(6) . . . . ?
C6A C1A C2A Al1A 178.6(5) . . . 2_665 ?
Al2A C1A C2A Al1A -50.1(6) 2_665 . . 2_665 ?
Al1A C1A C2A Al1A 60.4(5) . . . 2_665 ?
C1A C2A C3A C4A -0.8(11) . . . . ?
Al1A C2A C3A C4A -179.3(6) 2_665 . . . ?
C2A C3A C4A C5A 1.1(13) . . . . ?
C3A C4A C5A C6A -0.8(13) . . . . ?
C4A C5A C6A C1A 0.1(12) . . . . ?
C2A C1A C6A C5A 0.3(11) . . . . ?
Al2A C1A C6A C5A -131.2(7) 2_665 . . . ?
Al1A C1A C6A C5A 115.4(7) . . . . ?
